data_7212967
loop_
_publ_author_name
'M. V. D. Pinho e Melo, Teresa'
'M. Barbosa, D\'alia'
'J. R. S. Ramos, Paulo'
'M. d&#x2019;A. Rocha Gonsalves, Ant\'onio'
'L. Gilchrist, Thomas'
'M. Beja, Ana'
'A. Paix\~ao, Jos\'e'
'R. Silva, Manuela'
'Alte da Veiga, Luiz'

_publ_section_title
;
 Intramolecular dipolar cycloaddition reaction of
 5H,7H-thiazolo[3,4-c]oxazol-4-ium-1-olates: synthesis of chiral
 1H-pyrrolo[1,2-c]thiazole derivatives
;
_journal_issue 9
_journal_name_full 'Journal of the Chemical Society, Perkin Transactions 1'
_journal_page_first 1219
_journal_paper_doi 10.1039/a807678b
_journal_year 1999
_chemical_formula_moiety 'C14 H13 N O S'
_chemical_formula_sum 'C14 H13 N O S'
_chemical_formula_weight 243.31
_chemical_name_systematic
; 
 (3R)-3-Phenyl-3,4,6,8-tetrahydro-1H-furo[3,4-b]pyrrole[1,2-6]thiazole 
;
_space_group_IT_number 4
_symmetry_cell_setting monoclinic
_symmetry_space_group_name_Hall 'P 2yb'
_symmetry_space_group_name_H-M 'P 1 21 1'
_atom_sites_solution_hydrogens geom
_atom_sites_solution_primary direct
_atom_sites_solution_secondary difmap
_audit_creation_method SHELXL-97
_cell_angle_alpha 90.00
_cell_angle_beta 103.69(3)
_cell_angle_gamma 90.00
_cell_formula_units_Z 2
_cell_length_a 9.556(3)
_cell_length_b 6.038(2)
_cell_length_c 9.994(4)
_cell_measurement_reflns_used 25
_cell_measurement_temperature 293(2)
_cell_measurement_theta_max 14.4
_cell_measurement_theta_min 10.5
_cell_volume 560.3(3)
_computing_cell_refinement 'CAD-4 Software (Enraf-Nonius)'
_computing_data_collection 'CAD-4 Software (Enraf-Nonius)'
_computing_data_reduction 'Enraf-Nonius SDP+ 3.0 (Frenz, 1985)'
_computing_molecular_graphics 'ORTEPII (Johnson, 1976)'
_computing_publication_material 'SHELXL-97 (Sheldrick, 1997)'
_computing_structure_refinement 'SHELXL-97 (Sheldrick, 1997)'
_computing_structure_solution 'SHELXS-97 (Sheldrick, 1990)'
_diffrn_ambient_temperature 293(2)
_diffrn_measured_fraction_theta_full 0.940
_diffrn_measured_fraction_theta_max 0.940
_diffrn_measurement_device_type 'CAD4 Enraf-Nonius'
_diffrn_measurement_method 'profile from \w-2\q scans'
_diffrn_radiation_monochromator graphite
_diffrn_radiation_source 'fine-focus sealed tube'
_diffrn_radiation_type MoK\a
_diffrn_radiation_wavelength 0.71073
_diffrn_reflns_av_R_equivalents 0.0159
_diffrn_reflns_av_sigmaI/netI 0.0144
_diffrn_reflns_limit_h_max 11
_diffrn_reflns_limit_h_min -11
_diffrn_reflns_limit_k_max 7
_diffrn_reflns_limit_k_min -7
_diffrn_reflns_limit_l_max 11
_diffrn_reflns_limit_l_min -11
_diffrn_reflns_number 4233
_diffrn_reflns_theta_full 25.92
_diffrn_reflns_theta_max 25.92
_diffrn_reflns_theta_min 3.38
_diffrn_standards_decay_% 2.0
_diffrn_standards_interval_count 180
_diffrn_standards_number 3
_exptl_absorpt_coefficient_mu 0.269
_exptl_absorpt_correction_type none
_exptl_crystal_colour 'translucent yellow/orange'
_exptl_crystal_density_diffrn 1.442
_exptl_crystal_density_method 'not measured'
_exptl_crystal_description prism
_exptl_crystal_F_000 256
_exptl_crystal_size_max 0.45
_exptl_crystal_size_mid 0.38
_exptl_crystal_size_min 0.30
_refine_diff_density_max 0.145
_refine_diff_density_min -0.143
_refine_diff_density_rms 0.026
_refine_ls_abs_structure_details 'Flack H D (1983), Acta Cryst. A39, 876-881'
_refine_ls_abs_structure_Flack -0.11(7)
_refine_ls_extinction_coef 0.024(5)
_refine_ls_extinction_expression Fc^*^=kFc[1+0.001xFc^2^\l^3^/sin(2\q)]^-1/4^
_refine_ls_extinction_method SHELXL
_refine_ls_goodness_of_fit_ref 1.063
_refine_ls_hydrogen_treatment mixed
_refine_ls_matrix_type full
_refine_ls_number_parameters 155
_refine_ls_number_reflns 2046
_refine_ls_number_restraints 1
_refine_ls_restrained_S_all 1.062
_refine_ls_R_factor_all 0.0264
_refine_ls_R_factor_gt 0.0254
_refine_ls_shift/su_max 0.000
_refine_ls_shift/su_mean 0.000
_refine_ls_structure_factor_coef Fsqd
_refine_ls_weighting_details 'w=1/[\s^2^(Fo^2^)+(0.0377P)^2^+0.0963P] where P=(Fo^2^+2Fc^2^)/3'
_refine_ls_weighting_scheme calc
_refine_ls_wR_factor_gt 0.0687
_refine_ls_wR_factor_ref 0.0694
_reflns_number_gt 1992
_reflns_number_total 2046
_reflns_threshold_expression I>2\s(I)
_cod_data_source_file 807678bsup1.cif
_cod_data_source_block dmb
_cod_depositor_comments
;
The following automatic conversions were performed:

'_refine_ls_weighting_scheme' value 'calc
w=1/[\s^2^(Fo^2^)+(0.0377P)^2^+0.0963P] where P=(Fo^2^+2Fc^2^)/3' was
changed to 'calc'. New tag '_refine_ls_weighting_details' was
created. The value of the new tag was set to
'w=1/[\s^2^(Fo^2^)+(0.0377P)^2^+0.0963P] where P=(Fo^2^+2Fc^2^)/3'.

Automatic conversion script
Id: cif_fix_values 3143 2015-03-26 13:38:13Z robertas 
;
_cod_original_sg_symbol_H-M P21
_cod_database_code 7212967

loop_
_symmetry_equiv_pos_as_xyz
'x, y, z'
'-x, y+1/2, -z'

loop_
_atom_site_label
_atom_site_type_symbol
_atom_site_fract_x
_atom_site_fract_y
_atom_site_fract_z
_atom_site_U_iso_or_equiv
_atom_site_adp_type
_atom_site_occupancy
_atom_site_calc_flag
_atom_site_refinement_flags
S S 0.44548(4) 0.75555(8) 0.85431(5) 0.05642(16) Uani 1 d .
O O 0.87572(15) 0.7882(3) 0.49694(16) 0.0724(4) Uani 1 d .
N N 0.62878(13) 0.8092(2) 0.71170(12) 0.0366(3) Uani 1 d .
C1 C 0.60185(17) 0.6478(3) 0.80954(16) 0.0389(3) Uani 1 d .
H1 H 0.5785 0.5049 0.7631 0.047 Uiso 1 calc R
C2 C 0.4428(2) 1.0180(3) 0.76503(18) 0.0514(4) Uani 1 d .
H2A H 0.3487 1.0446 0.7049 0.062 Uiso 1 calc R
H2B H 0.4658 1.1390 0.8304 0.062 Uiso 1 calc R
C3 C 0.55149(16) 0.9986(3) 0.68535(15) 0.0375(3) Uani 1 d .
C4 C 0.59554(18) 1.1214(3) 0.58922(16) 0.0401(3) Uani 1 d .
H4 H 0.5597 1.2575 0.5531 0.048 Uiso 1 calc R
C5 C 0.70568(16) 0.9994(3) 0.55673(15) 0.0391(3) Uani 1 d .
C6 C 0.8046(2) 0.9974(4) 0.46573(19) 0.0564(5) Uani 1 d .
H6A H 0.7530 1.0055 0.3698 0.068 Uiso 1 calc R
H6B H 0.8726 1.1192 0.4862 0.068 Uiso 1 calc R
C7 C 0.8292(2) 0.6638(3) 0.59907(19) 0.0519(4) Uani 1 d .
H7A H 0.9076 0.6366 0.6788 0.062 Uiso 1 calc R
H7B H 0.7868 0.5237 0.5629 0.062 Uiso 1 calc R
C8 C 0.72275(15) 0.8112(3) 0.63167(16) 0.0383(4) Uani 1 d .
C9 C 0.72204(16) 0.6175(3) 0.93308(16) 0.0368(3) Uani 1 d .
C10 C 0.76155(17) 0.7850(3) 1.02843(16) 0.0447(4) Uani 1 d .
H10 H 0.7148 0.9211 1.0147 0.054 Uiso 1 calc R
C11 C 0.86908(19) 0.7503(4) 1.14251(17) 0.0558(4) Uani 1 d .
H11 H 0.8963 0.8621 1.2075 0.067 Uiso 1 calc R
C12 C 0.9367(2) 0.5503(4) 1.1608(2) 0.0648(6) Uani 1 d .
H12 H 1.0087 0.5249 1.2399 0.078 Uiso 1 calc R
C13 C 0.9003(2) 0.3861(4) 1.0646(2) 0.0627(5) Uani 1 d .
H13 H 0.9495 0.2519 1.0771 0.075 Uiso 1 calc R
C14 C 0.7921(2) 0.4195(3) 0.95054(19) 0.0486(4) Uani 1 d .
H14 H 0.7662 0.3081 0.8851 0.058 Uiso 1 calc R

loop_
_atom_site_aniso_label
_atom_site_aniso_U_11
_atom_site_aniso_U_22
_atom_site_aniso_U_33
_atom_site_aniso_U_23
_atom_site_aniso_U_13
_atom_site_aniso_U_12
S 0.0374(2) 0.0715(3) 0.0640(3) 0.0121(2) 0.01920(17) -0.0012(2)
O 0.0633(8) 0.0883(11) 0.0782(9) 0.0158(9) 0.0420(7) 0.0243(9)
N 0.0355(6) 0.0397(7) 0.0344(6) 0.0001(5) 0.0080(5) 0.0027(5)
C1 0.0388(8) 0.0367(8) 0.0412(8) -0.0008(7) 0.0096(6) -0.0027(7)
C2 0.0473(9) 0.0602(11) 0.0495(9) 0.0002(9) 0.0171(7) 0.0117(9)
C3 0.0368(7) 0.0411(8) 0.0327(7) -0.0058(7) 0.0047(6) 0.0044(6)
C4 0.0414(8) 0.0394(8) 0.0367(8) -0.0011(7) 0.0036(6) 0.0047(7)
C5 0.0362(7) 0.0446(8) 0.0356(7) -0.0007(7) 0.0068(6) -0.0014(7)
C6 0.0498(9) 0.0718(13) 0.0512(10) 0.0072(10) 0.0188(8) 0.0053(10)
C7 0.0458(9) 0.0562(10) 0.0548(10) -0.0016(8) 0.0142(8) 0.0106(8)
C8 0.0328(7) 0.0453(9) 0.0362(7) -0.0020(7) 0.0071(6) 0.0034(7)
C9 0.0380(8) 0.0380(8) 0.0371(8) 0.0021(6) 0.0144(6) -0.0027(6)
C10 0.0435(8) 0.0465(9) 0.0458(8) -0.0050(8) 0.0137(7) 0.0011(8)
C11 0.0506(9) 0.0744(12) 0.0412(9) -0.0112(10) 0.0089(7) -0.0105(10)
C12 0.0520(11) 0.0839(16) 0.0518(11) 0.0145(11) -0.0011(8) 0.0027(11)
C13 0.0563(11) 0.0575(11) 0.0709(13) 0.0148(10) 0.0082(10) 0.0135(9)
C14 0.0548(10) 0.0384(8) 0.0534(10) 0.0034(8) 0.0144(8) 0.0041(7)

loop_
_atom_type_symbol
_atom_type_description
_atom_type_scat_dispersion_real
_atom_type_scat_dispersion_imag
_atom_type_scat_source
C C 0.0033 0.0016 'International Tables Vol C Tables 4.2.6.8 and 6.1.1.4'
S S 0.1246 0.1234 'International Tables Vol C Tables 4.2.6.8 and 6.1.1.4'
N N 0.0061 0.0033 'International Tables Vol C Tables 4.2.6.8 and 6.1.1.4'
O O 0.0106 0.0060 'International Tables Vol C Tables 4.2.6.8 and 6.1.1.4'
H H 0.0000 0.0000 'International Tables Vol C Tables 4.2.6.8 and 6.1.1.4'

loop_
_geom_angle_atom_site_label_1
_geom_angle_atom_site_label_2
_geom_angle_atom_site_label_3
_geom_angle
_geom_angle_publ_flag
C1 S C2 96.33(8) yes
C7 O C6 114.17(13) yes
C8 N C3 106.78(13) ?
C8 N C1 131.56(14) ?
C3 N C1 121.66(13) ?
N C1 C9 114.76(13) yes
N C1 S 102.59(11) yes
C9 C1 S 111.46(11) ?
C3 C2 S 105.68(13) yes
N C3 C4 110.67(14) ?
N C3 C2 112.87(15) ?
C4 C3 C2 136.46(16) ?
C3 C4 C5 104.82(15) ?
C8 C5 C4 108.46(14) ?
C8 C5 C6 109.17(15) ?
C4 C5 C6 142.28(17) ?
O C6 C5 102.42(15) yes
O C7 C8 101.12(16) yes
N C8 C5 109.27(14) ?
N C8 C7 137.50(16) ?
C5 C8 C7 113.11(15) ?
C14 C9 C10 120.63(15) ?
C14 C9 C1 118.35(15) ?
C10 C9 C1 121.02(15) ?
C11 C10 C9 119.72(18) ?
C10 C11 C12 119.3(2) ?
C11 C12 C13 121.02(18) ?
C14 C13 C12 119.85(19) ?
C9 C14 C13 119.40(18) ?

loop_
_geom_bond_atom_site_label_1
_geom_bond_atom_site_label_2
_geom_bond_distance
_geom_bond_publ_flag
S C1 1.7812(17) yes
S C2 1.816(2) yes
O C7 1.421(3) yes
O C6 1.433(3) yes
N C8 1.336(2) yes
N C3 1.353(2) yes
N C1 1.446(2) yes
C1 C9 1.485(2) ?
C2 C3 1.455(2) yes
C3 C4 1.357(2) yes
C4 C5 1.385(2) yes
C5 C8 1.349(2) yes
C5 C6 1.459(2) yes
C7 C8 1.446(2) yes
C9 C14 1.361(2) ?
C9 C10 1.379(2) ?
C10 C11 1.358(2) ?
C11 C12 1.362(3) ?
C12 C13 1.367(3) ?
C13 C14 1.361(3) ?

loop_
_geom_torsion_atom_site_label_1
_geom_torsion_atom_site_label_2
_geom_torsion_atom_site_label_3
_geom_torsion_atom_site_label_4
_geom_torsion
_geom_torsion_publ_flag
C8 N C1 C9 66.0(2) yes
C3 N C1 C9 -114.87(16) ?
C8 N C1 S -172.93(14) ?
C3 N C1 S 6.18(16) ?
C2 S C1 N -8.10(12) ?
C2 S C1 C9 115.20(12) yes
C1 S C2 C3 8.57(13) ?
C8 N C3 C4 -0.02(16) ?
C1 N C3 C4 -179.32(14) ?
C8 N C3 C2 179.41(14) ?
C1 N C3 C2 0.1(2) ?
S C2 C3 N -6.30(17) ?
S C2 C3 C4 172.93(17) ?
N C3 C4 C5 -0.31(17) ?
C2 C3 C4 C5 -179.55(19) ?
C3 C4 C5 C8 0.52(17) ?
C3 C4 C5 C6 176.4(2) ?
C7 O C6 C5 -0.3(2) ?
C8 C5 C6 O 0.9(2) ?
C4 C5 C6 O -175.0(2) ?
C6 O C7 C8 -0.4(2) ?
C3 N C8 C5 0.36(16) ?
C1 N C8 C5 179.57(14) ?
C3 N C8 C7 -175.16(19) ?
C1 N C8 C7 4.0(3) ?
C4 C5 C8 N -0.56(17) ?
C6 C5 C8 N -177.90(15) ?
C4 C5 C8 C7 176.15(14) ?
C6 C5 C8 C7 -1.2(2) ?
O C7 C8 N 176.36(19) ?
O C7 C8 C5 0.95(19) ?
N C1 C9 C14 -113.51(17) ?
S C1 C9 C14 130.43(14) ?
N C1 C9 C10 66.84(19) ?
S C1 C9 C10 -49.21(18) ?
C14 C9 C10 C11 -1.6(2) ?
C1 C9 C10 C11 178.05(15) ?
C9 C10 C11 C12 0.2(3) ?
C10 C11 C12 C13 1.6(3) ?
C11 C12 C13 C14 -2.0(3) ?
C10 C9 C14 C13 1.2(3) ?
C1 C9 C14 C13 -178.46(17) ?
C12 C13 C14 C9 0.6(3) ?
